data_7031406
loop_
_publ_author_name
'Priv\'er, Steven H'
'Bennett, Martin A.'
'Willis, Anthony C.'
'Pottabathula, Srinivas'
'Lakshmi Kantam, M.'
'Bhargava, Suresh K.'

_publ_section_title
;
 ortho-Metallated triphenylphosphine chalcogenide complexes of platinum
 and palladium: synthesis and catalytic activity.
;
_journal_issue 31
_journal_name_full 'Dalton transactions (Cambridge, England : 2003)'
_journal_page_first 12000
_journal_page_last 12012
_journal_paper_doi 10.1039/c4dt01236d
_journal_volume 43
_journal_year 2014
_chemical_compound_source ' from RMIT University'
_chemical_formula_moiety 'C40 H34 O4 P2 Pd2 S2'
_chemical_formula_sum 'C40 H34 O4 P2 Pd2 S2'
_chemical_formula_weight 917.59
_space_group_IT_number 2
_symmetry_cell_setting triclinic
_symmetry_space_group_name_Hall '-P 1'
_symmetry_space_group_name_H-M 'P -1'
_atom_sites_solution_hydrogens geom
_atom_sites_solution_primary direct
_audit_creation_date 10-01-15
_audit_creation_method CRYSTALS_ver_12.87
_audit_update_record
;
2010-01-15 - Report on C40 H34 O4 P2 Pd2 S2 
             by   Anthony C. Willis
             for  Steven Priver and Martin Bennett

2010-01-15 - passes checkcif tests with minor warnings  
;
_cell_angle_alpha 102.7197(7)
_cell_angle_beta 103.9060(9)
_cell_angle_gamma 103.1252(8)
_cell_formula_units_Z 2
_cell_length_a 10.9570(1)
_cell_length_b 12.5765(2)
_cell_length_c 15.0107(2)
_cell_measurement_reflns_used 36428
_cell_measurement_temperature 200
_cell_measurement_theta_max 30
_cell_measurement_theta_min 2.6
_cell_volume 1870.99(5)
_computing_cell_refinement 'DENZO/SCALEPACK (Otwinowski & Minor, 1997)'
_computing_data_collection 'COLLECT (Nonius, 2001).'
_computing_data_reduction 'DENZO/SCALEPACK (Otwinowski & Minor, 1997)'
_computing_molecular_graphics
; 
ORTEP-II (Johnson 1976) in teXsan (MSC, 1992-1997)
;
_computing_publication_material 'CRYSTALS (Betteridge et al., 2003)'
_computing_structure_refinement 'CRYSTALS (Betteridge et al., 2003)'
_computing_structure_solution 'SIR92 (Altomare et al., 1994)'
_diffrn_ambient_temperature 200
_diffrn_measured_fraction_theta_full 0.997
_diffrn_measured_fraction_theta_max 0.997
_diffrn_measurement_device 'Nonius KappaCCD'
_diffrn_measurement_device_type Area
_diffrn_measurement_method ' \f and \w scans with CCD '
_diffrn_radiation_monochromator graphite
_diffrn_radiation_type 'Mo K\a'
_diffrn_radiation_wavelength 0.71073
_diffrn_reflns_av_R_equivalents 0.032
_diffrn_reflns_limit_h_max 14
_diffrn_reflns_limit_h_min -15
_diffrn_reflns_limit_k_max 17
_diffrn_reflns_limit_k_min -17
_diffrn_reflns_limit_l_max 21
_diffrn_reflns_limit_l_min -21
_diffrn_reflns_number 50303
_diffrn_reflns_theta_full 30.060
_diffrn_reflns_theta_max 30.060
_diffrn_reflns_theta_min 2.575
_diffrn_standards_number 0
_exptl_absorpt_coefficient_mu 1.199
_exptl_absorpt_correction_T_max 0.892
_exptl_absorpt_correction_T_min 0.761
_exptl_absorpt_correction_type integration
_exptl_absorpt_process_details
;
via Gaussian method (Coppens, 1970) implemented in maXus (2000)
;
_exptl_crystal_colour orange
_exptl_crystal_density_diffrn 1.629
_exptl_crystal_density_method 'not measured'
_exptl_crystal_description block
_exptl_crystal_F_000 920
_exptl_crystal_size_max 0.310
_exptl_crystal_size_mid 0.140
_exptl_crystal_size_min 0.140
_refine_diff_density_max 0.49
_refine_diff_density_min -0.99
_refine_ls_extinction_method None
_refine_ls_goodness_of_fit_ref 1.0064
_refine_ls_hydrogen_treatment mixed
_refine_ls_matrix_type full
_refine_ls_number_parameters 515
_refine_ls_number_reflns 10935
_refine_ls_number_restraints 71
_refine_ls_R_factor_all 0.0344
_refine_ls_R_factor_gt 0.0280
_refine_ls_shift/su_max 0.0195925
_refine_ls_shift/su_mean .003
_refine_ls_structure_factor_coef Fsqd
_refine_ls_weighting_details
;
 Method= Modified Sheldrick 
 w=1/[\s^2^(F^2^) + ( 0.03P)^2^ + 1.34P] 
 ,where P=(max(Fo^2^,0) + 2Fc^2^)/3 
;
_refine_ls_weighting_scheme calc
_refine_ls_wR_factor_all 0.0691
_refine_ls_wR_factor_gt 0.0656
_refine_ls_wR_factor_ref 0.0691
_reflns_limit_h_max 14
_reflns_limit_h_min -15
_reflns_limit_k_max 17
_reflns_limit_k_min -17
_reflns_limit_l_max 21
_reflns_limit_l_min 0
_reflns_number_gt 9564
_reflns_number_total 10937
_reflns_threshold_expression I>2.0\s(I)
_oxford_diffrn_Wilson_B_factor 2.46
_oxford_diffrn_Wilson_scale 3.27
_oxford_refine_ls_r_factor_ref 0.0344
_oxford_refine_ls_scale 0.6217(5)
_oxford_reflns_number_all 10935
_oxford_reflns_threshold_expression_ref I>-10.0\s(I)
_oxford_structure_analysis_title '1150939 ben0917'
_cod_data_source_file c4dt01236d2.cif
_cod_data_source_block complex8
_cod_depositor_comments
;
The following automatic conversions were performed:

'_symmetry_cell_setting' value 'Triclinic' changed to 'triclinic'
according to
/usr/data/users/saulius/crontab/automatic-downloads/rss-feeds/RSC/lib/dictionaries/cif_core.dic
dictionary named 'cif_core.dic' version 2.4.2 from 2011-04-26.

Automatic conversion script
Id: cif_fix_values 2281 2013-09-26 08:29:07Z andrius 

 Adding full bibliography for 7031403--7031415.cif.
;
_cod_original_cell_volume 1871.00(5)
_cod_original_sg_symbol_H-M 'P -1 '
_cod_database_code 7031406

loop_
_symmetry_equiv_pos_as_xyz
x,y,z
-x,-y,-z

loop_
_atom_site_label
_atom_site_type_symbol
_atom_site_fract_x
_atom_site_fract_y
_atom_site_fract_z
_atom_site_U_iso_or_equiv
_atom_site_occupancy
_atom_site_adp_type
_atom_site_refinement_flags_posn
_atom_site_refinement_flags_adp
_atom_site_refinement_flags_occupancy
Pd1 Pd 0.270944(13) 0.858860(12) 0.685551(10) 0.0309 1.0000 Uani . . .
Pd2 Pd 0.128545(14) 0.704400(12) 0.771767(10) 0.0310 1.0000 Uani . . .
S1 S 0.48682(5) 0.93348(5) 0.77997(4) 0.0437 1.0000 Uani . . .
S2 S 0.13069(6) 0.53507(5) 0.67712(3) 0.0390 1.0000 Uani . . .
P1 P 0.57202(4) 0.83862(4) 0.70338(4) 0.0294 1.0000 Uani . . .
P2 P 0.17856(5) 0.46732(4) 0.78465(3) 0.0312 1.0000 Uani . . .
O11 O 0.08522(14) 0.82500(15) 0.59043(11) 0.0437 1.0000 Uani . . .
O12 O -0.02593(14) 0.70780(14) 0.65527(11) 0.0409 1.0000 Uani . . .
O21 O 0.22342(17) 0.97304(14) 0.79172(13) 0.0483 1.0000 Uani . . .
O22 O 0.11617(17) 0.85252(14) 0.85681(11) 0.0453 1.0000 Uani . . .
C1 C 0.44338(17) 0.74134(15) 0.60169(13) 0.0294 1.0000 Uani . . .
C2 C 0.31461(17) 0.74831(16) 0.59140(13) 0.0291 1.0000 Uani . . .
C3 C 0.21575(19) 0.66433(19) 0.51428(14) 0.0382 1.0000 Uani . . .
C4 C 0.2426(2) 0.57924(19) 0.45303(15) 0.0397 1.0000 Uani . . .
C5 C 0.3707(2) 0.57589(17) 0.46371(15) 0.0381 1.0000 Uani . . .
C6 C 0.47139(19) 0.65746(17) 0.53800(15) 0.0369 1.0000 Uani . . .
C11 C 0.65122(17) 0.75656(16) 0.77018(13) 0.0301 1.0000 Uani . . .
C12 C 0.6121(2) 0.7334(2) 0.84691(16) 0.0454 1.0000 Uani . . .
C13 C 0.6628(3) 0.6610(3) 0.8919(2) 0.0634 1.0000 Uani . . .
C14 C 0.7499(2) 0.6098(2) 0.86083(18) 0.0517 1.0000 Uani . . .
C15 C 0.7907(2) 0.63372(19) 0.78604(16) 0.0409 1.0000 Uani . . .
C16 C 0.7409(2) 0.70625(18) 0.74006(15) 0.0366 1.0000 Uani . . .
C21 C 0.69150(18) 0.91987(16) 0.65992(15) 0.0343 1.0000 Uani . . .
C22 C 0.6451(2) 0.94846(19) 0.57574(17) 0.0438 1.0000 Uani . . .
C23 C 0.7327(3) 1.0106(2) 0.5396(2) 0.0544 1.0000 Uani . . .
C24 C 0.8666(3) 1.0421(2) 0.5854(2) 0.0608 1.0000 Uani . . .
C25 C 0.9136(2) 1.0141(2) 0.6684(2) 0.0562 1.0000 Uani . . .
C26 C 0.8266(2) 0.95433(19) 0.70701(18) 0.0447 1.0000 Uani . . .
C31 C 0.27714(18) 0.58465(16) 0.88655(12) 0.0304 1.0000 Uani . . .
C32 C 0.26137(18) 0.69161(16) 0.88158(13) 0.0300 1.0000 Uani . . .
C33 C 0.3438(2) 0.78619(17) 0.95787(14) 0.0365 1.0000 Uani . . .
C34 C 0.4342(2) 0.77410(19) 1.03479(14) 0.0398 1.0000 Uani . . .
C35 C 0.4447(2) 0.66722(19) 1.03941(14) 0.0392 1.0000 Uani . . .
C36 C 0.3671(2) 0.57224(18) 0.96456(14) 0.0363 1.0000 Uani . . .
C41 C 0.27309(19) 0.37235(16) 0.75502(13) 0.0322 1.0000 Uani . . .
C42 C 0.3873(2) 0.41696(19) 0.73275(16) 0.0435 1.0000 Uani . . .
C43 C 0.4609(3) 0.3467(2) 0.70544(18) 0.0516 1.0000 Uani . . .
C44 C 0.4196(3) 0.2321(2) 0.69795(18) 0.0530 1.0000 Uani . . .
C45 C 0.3079(3) 0.1879(2) 0.7191(2) 0.0552 1.0000 Uani . . .
C46 C 0.2347(2) 0.25756(18) 0.74838(17) 0.0447 1.0000 Uani . . .
C51 C 0.0387(2) 0.38830(18) 0.81076(16) 0.0420 1.0000 Uani D U .
C52 C -0.0693(8) 0.3149(6) 0.7353(5) 0.0401 0.533(7) Uani D U P
C53 C -0.1786(9) 0.2539(7) 0.7532(7) 0.0576 0.533(7) Uani D U P
C54 C -0.1888(10) 0.2721(8) 0.8436(8) 0.0732 0.533(7) Uani D U P
C55 C -0.0866(7) 0.3475(6) 0.9172(5) 0.0791 0.533(7) Uani D U P
C56 C 0.0250(6) 0.4095(5) 0.9018(4) 0.0604 0.533(7) Uani D U P
C61 C -0.01766(19) 0.75848(19) 0.59345(14) 0.0356 1.0000 Uani D . .
C62 C -0.1419(2) 0.7363(2) 0.51237(16) 0.0460 1.0000 Uani D . .
C71 C 0.1638(2) 0.9497(2) 0.84980(16) 0.0421 1.0000 Uani D . .
C72 C 0.1502(4) 1.0491(3) 0.9207(2) 0.0658 1.0000 Uani D . .
C521 C -0.0815(10) 0.3449(8) 0.7437(7) 0.0581 0.467(7) Uani D U P
C531 C -0.1865(12) 0.2804(9) 0.7653(9) 0.0872 0.467(7) Uani D U P
C541 C -0.1617(12) 0.2541(9) 0.8533(10) 0.0790 0.467(7) Uani D U P
C551 C -0.0400(8) 0.2934(5) 0.9207(6) 0.0753 0.467(7) Uani D U P
C561 C 0.0641(7) 0.3570(5) 0.8991(4) 0.0625 0.467(7) Uani D U P
H31 H 0.1272 0.6659 0.5037 0.0458 1.0000 Uiso R . .
H41 H 0.1723 0.5225 0.4030 0.0476 1.0000 Uiso R . .
H51 H 0.3889 0.5184 0.4206 0.0457 1.0000 Uiso R . .
H61 H 0.5599 0.6568 0.5460 0.0443 1.0000 Uiso R . .
H121 H 0.5511 0.7671 0.8684 0.0545 1.0000 Uiso R . .
H131 H 0.6371 0.6462 0.9452 0.0761 1.0000 Uiso R . .
H141 H 0.7815 0.5583 0.8911 0.0620 1.0000 Uiso R . .
H151 H 0.8529 0.6007 0.7657 0.0490 1.0000 Uiso R . .
H161 H 0.7683 0.7217 0.6876 0.0439 1.0000 Uiso R . .
H221 H 0.5533 0.9253 0.5433 0.0525 1.0000 Uiso R . .
H231 H 0.7008 1.0315 0.4833 0.0653 1.0000 Uiso R . .
H241 H 0.9265 1.0833 0.5597 0.0730 1.0000 Uiso R . .
H251 H 1.0057 1.0358 0.6994 0.0675 1.0000 Uiso R . .
H261 H 0.8591 0.9371 0.7651 0.0536 1.0000 Uiso R . .
H331 H 0.3380 0.8602 0.9571 0.0438 1.0000 Uiso R . .
H341 H 0.4897 0.8400 1.0851 0.0477 1.0000 Uiso R . .
H351 H 0.5045 0.6597 1.0934 0.0470 1.0000 Uiso R . .
H361 H 0.3746 0.4988 0.9659 0.0435 1.0000 Uiso R . .
H421 H 0.4145 0.4955 0.7364 0.0522 1.0000 Uiso R . .
H431 H 0.5396 0.3774 0.6919 0.0619 1.0000 Uiso R . .
H441 H 0.4692 0.1838 0.6780 0.0635 1.0000 Uiso R . .
H451 H 0.2801 0.1089 0.7137 0.0662 1.0000 Uiso R . .
H461 H 0.1578 0.2263 0.7639 0.0535 1.0000 Uiso R . .
H521 H -0.0682 0.3065 0.6710 0.0480 0.533 Uiso R . .
H531 H -0.2477 0.1984 0.7014 0.0690 0.533 Uiso R . .
H541 H -0.2659 0.2328 0.8548 0.0879 0.533 Uiso R . .
H551 H -0.0912 0.3583 0.9808 0.0949 0.533 Uiso R . .
H561 H 0.0920 0.4665 0.9539 0.0724 0.533 Uiso R . .
H621 H -0.1207(19) 0.7591(18) 0.4617(13) 0.0552 1.0000 Uiso D . .
H622 H -0.1962(19) 0.7781(17) 0.5332(14) 0.0552 1.0000 Uiso D . .
H623 H -0.1912(19) 0.6565(15) 0.4896(15) 0.0552 1.0000 Uiso D . .
H721 H 0.186(2) 1.1187(16) 0.9108(17) 0.0789 1.0000 Uiso D . .
H722 H 0.198(2) 1.051(2) 0.9830(13) 0.0789 1.0000 Uiso D . .
H723 H 0.0623(18) 1.0389(19) 0.9178(17) 0.0789 1.0000 Uiso D . .
H5211 H -0.0943 0.3581 0.6826 0.0698 0.467 Uiso R . .
H5311 H -0.2729 0.2548 0.7214 0.1046 0.467 Uiso R . .
H5411 H -0.2323 0.2071 0.8663 0.0950 0.467 Uiso R . .
H5511 H -0.0274 0.2776 0.9807 0.0903 0.467 Uiso R . .
H5611 H 0.1511 0.3797 0.9418 0.0749 0.467 Uiso R . .

loop_
_atom_site_aniso_label
_atom_site_aniso_U_11
_atom_site_aniso_U_22
_atom_site_aniso_U_33
_atom_site_aniso_U_23
_atom_site_aniso_U_13
_atom_site_aniso_U_12
Pd1 0.03068(7) 0.03497(8) 0.03653(8) 0.01670(6) 0.01578(6) 0.01596(6)
Pd2 0.03195(7) 0.03699(8) 0.03042(7) 0.01719(6) 0.01075(5) 0.01393(6)
S1 0.0366(2) 0.0377(3) 0.0490(3) -0.0033(2) 0.0115(2) 0.0131(2)
S2 0.0497(3) 0.0399(3) 0.0260(2) 0.01295(19) 0.00372(19) 0.0156(2)
P1 0.0251(2) 0.0275(2) 0.0345(2) 0.00759(18) 0.00911(17) 0.00694(16)
P2 0.0339(2) 0.0313(2) 0.0256(2) 0.01147(17) 0.00507(17) 0.00560(18)
O11 0.0349(7) 0.0655(10) 0.0470(8) 0.0320(8) 0.0175(6) 0.0255(7)
O12 0.0347(7) 0.0591(9) 0.0393(8) 0.0262(7) 0.0113(6) 0.0221(7)
O21 0.0605(10) 0.0439(9) 0.0576(10) 0.0185(7) 0.0334(8) 0.0280(8)
O22 0.0579(9) 0.0510(9) 0.0443(8) 0.0202(7) 0.0268(7) 0.0310(8)
C1 0.0277(8) 0.0284(8) 0.0326(9) 0.0095(7) 0.0094(7) 0.0080(6)
C2 0.0289(8) 0.0326(9) 0.0309(8) 0.0146(7) 0.0116(7) 0.0111(7)
C3 0.0276(9) 0.0498(12) 0.0346(10) 0.0113(8) 0.0066(7) 0.0105(8)
C4 0.0360(10) 0.0419(11) 0.0331(10) 0.0065(8) 0.0051(8) 0.0060(8)
C5 0.0411(10) 0.0341(10) 0.0362(10) 0.0054(8) 0.0104(8) 0.0117(8)
C6 0.0309(9) 0.0366(10) 0.0419(10) 0.0053(8) 0.0105(8) 0.0139(8)
C11 0.0259(8) 0.0315(9) 0.0312(9) 0.0094(7) 0.0083(7) 0.0051(7)
C12 0.0438(11) 0.0621(14) 0.0418(11) 0.0222(10) 0.0211(9) 0.0221(10)
C13 0.0717(17) 0.094(2) 0.0585(16) 0.0524(16) 0.0384(14) 0.0408(16)
C14 0.0536(13) 0.0625(15) 0.0507(13) 0.0331(12) 0.0146(11) 0.0248(12)
C15 0.0398(10) 0.0450(11) 0.0431(11) 0.0177(9) 0.0119(9) 0.0185(9)
C16 0.0379(10) 0.0429(11) 0.0379(10) 0.0194(8) 0.0169(8) 0.0160(8)
C21 0.0303(9) 0.0296(9) 0.0443(10) 0.0143(8) 0.0120(8) 0.0072(7)
C22 0.0406(11) 0.0438(11) 0.0520(13) 0.0239(10) 0.0129(9) 0.0139(9)
C23 0.0621(15) 0.0508(14) 0.0622(15) 0.0345(12) 0.0230(12) 0.0175(12)
C24 0.0578(15) 0.0509(14) 0.089(2) 0.0394(14) 0.0375(15) 0.0109(12)
C25 0.0351(11) 0.0491(13) 0.0859(19) 0.0316(13) 0.0179(12) 0.0042(10)
C26 0.0320(10) 0.0407(11) 0.0583(13) 0.0226(10) 0.0078(9) 0.0032(8)
C31 0.0332(9) 0.0325(9) 0.0247(8) 0.0099(7) 0.0075(7) 0.0084(7)
C32 0.0323(8) 0.0352(9) 0.0262(8) 0.0132(7) 0.0097(7) 0.0121(7)
C33 0.0417(10) 0.0331(9) 0.0342(9) 0.0078(8) 0.0113(8) 0.0122(8)
C34 0.0402(10) 0.0426(11) 0.0289(9) 0.0009(8) 0.0063(8) 0.0114(8)
C35 0.0409(10) 0.0490(12) 0.0249(8) 0.0083(8) 0.0031(7) 0.0176(9)
C36 0.0426(10) 0.0381(10) 0.0294(9) 0.0141(8) 0.0062(8) 0.0152(8)
C41 0.0397(9) 0.0289(8) 0.0247(8) 0.0100(7) 0.0053(7) 0.0067(7)
C42 0.0563(13) 0.0365(10) 0.0448(11) 0.0171(9) 0.0247(10) 0.0121(9)
C43 0.0604(14) 0.0553(14) 0.0483(13) 0.0169(11) 0.0276(11) 0.0209(12)
C44 0.0644(15) 0.0490(13) 0.0439(12) 0.0080(10) 0.0089(11) 0.0271(12)
C45 0.0629(15) 0.0312(11) 0.0643(16) 0.0150(10) 0.0050(12) 0.0144(10)
C46 0.0428(11) 0.0325(10) 0.0526(13) 0.0183(9) 0.0045(9) 0.0047(8)
C51 0.0418(11) 0.0419(11) 0.0411(11) 0.0127(9) 0.0166(9) 0.0053(9)
C52 0.032(3) 0.040(3) 0.047(3) 0.009(2) 0.012(2) 0.013(2)
C53 0.036(4) 0.049(3) 0.076(4) 0.001(3) 0.020(3) 0.003(2)
C54 0.051(4) 0.076(5) 0.104(6) 0.020(4) 0.052(4) 0.015(3)
C55 0.081(4) 0.095(6) 0.068(4) 0.025(4) 0.049(3) 0.008(3)
C56 0.054(3) 0.077(4) 0.044(3) 0.018(3) 0.020(2) 0.003(3)
C61 0.0338(9) 0.0502(11) 0.0343(9) 0.0168(8) 0.0152(7) 0.0247(8)
C62 0.0381(11) 0.0701(16) 0.0377(11) 0.0224(11) 0.0094(9) 0.0269(11)
C71 0.0486(12) 0.0469(12) 0.0412(11) 0.0144(9) 0.0173(9) 0.0284(10)
C72 0.093(2) 0.0585(16) 0.0616(17) 0.0116(13) 0.0388(16) 0.0410(16)
C521 0.033(3) 0.061(6) 0.096(7) 0.045(5) 0.016(3) 0.026(4)
C531 0.035(4) 0.083(8) 0.168(13) 0.063(9) 0.042(6) 0.025(5)
C541 0.059(5) 0.066(5) 0.138(8) 0.036(5) 0.068(5) 0.020(4)
C551 0.095(5) 0.064(4) 0.070(4) 0.021(4) 0.053(4) 0.000(4)
C561 0.062(4) 0.073(5) 0.044(3) 0.022(3) 0.018(3) -0.003(3)

loop_
_atom_type_symbol
_atom_type_scat_dispersion_real
_atom_type_scat_dispersion_imag
_atom_type_scat_Cromer_Mann_a1
_atom_type_scat_Cromer_Mann_b1
_atom_type_scat_Cromer_Mann_a2
_atom_type_scat_Cromer_Mann_b2
_atom_type_scat_Cromer_Mann_a3
_atom_type_scat_Cromer_Mann_b3
_atom_type_scat_Cromer_Mann_a4
_atom_type_scat_Cromer_Mann_b4
_atom_type_scat_Cromer_Mann_c
_atom_type_scat_source
C 0.0033 0.0016 2.3100 20.8439 1.0200 10.2075 1.5886 0.5687 0.8650 51.6512 0.2156 'International Tables Vol C 4.2.6.8 and 6.1.1.4'
H 0.0000 0.0000 0.4930 10.5109 0.3229 26.1257 0.1402 3.1424 0.0408 57.7998 0.0030 'International Tables Vol C 4.2.6.8 and 6.1.1.4'
O 0.0106 0.0060 3.0485 13.2771 2.2868 5.7011 1.5463 0.3239 0.8670 32.9089 0.2508 'International Tables Vol C 4.2.6.8 and 6.1.1.4'
P 0.1023 0.0942 6.4345 1.9067 4.1791 27.1570 1.7800 0.5260 1.4908 68.1645 1.1149 'International Tables Vol C 4.2.6.8 and 6.1.1.4'
Pd -0.9988 1.0072 19.3319 0.6987 15.5017 7.9893 5.2954 25.2052 0.6058 76.8986 5.2659 'International Tables Vol C 4.2.6.8 and 6.1.1.4'
S 0.1246 0.1234 6.9053 1.4679 5.2034 22.2151 1.4379 0.2536 1.5863 56.1720 0.8669 'International Tables Vol C 4.2.6.8 and 6.1.1.4'

loop_
_exptl_crystal_face_index_h
_exptl_crystal_face_index_k
_exptl_crystal_face_index_l
_exptl_crystal_face_perp_dist
1 0 0 0.140
-1 0 0 0.170
0 1 0 0.040
0 -1 0 0.100
0 0 1 0.070
0 0 -1 0.070
-1 0 1 0.170
1 0 -1 0.120
0 -1 1 0.086
-1 -5 5 0.070
1 0 -6 0.049

loop_
_geom_angle_atom_site_label_1
_geom_angle_atom_site_label_2
_geom_angle_atom_site_label_3
_geom_angle
_geom_angle_publ_flag
Pd2 Pd1 S1 108.796(17) yes
Pd2 Pd1 O11 83.25(4) yes
S1 Pd1 O11 166.87(5) yes
Pd2 Pd1 O21 77.16(4) yes
S1 Pd1 O21 87.58(5) yes
O11 Pd1 O21 90.16(7) yes
Pd2 Pd1 C2 100.36(5) yes
S1 Pd1 C2 92.08(5) yes
O11 Pd1 C2 90.79(7) yes
O21 Pd1 C2 177.22(7) yes
Pd1 Pd2 S2 98.354(15) yes
Pd1 Pd2 O12 77.77(4) yes
S2 Pd2 O12 88.13(5) yes
Pd1 Pd2 O22 84.13(4) yes
S2 Pd2 O22 176.83(5) yes
O12 Pd2 O22 90.50(6) yes
Pd1 Pd2 C32 106.77(5) yes
S2 Pd2 C32 90.63(6) yes
O12 Pd2 C32 175.42(7) yes
O22 Pd2 C32 90.52(7) yes
Pd1 S1 P1 100.57(3) yes
Pd2 S2 P2 95.65(2) yes
S1 P1 C1 106.54(6) yes
S1 P1 C11 111.99(7) yes
C1 P1 C11 108.07(8) yes
S1 P1 C21 114.12(7) yes
C1 P1 C21 107.71(9) yes
C11 P1 C21 108.16(8) yes
S2 P2 C31 105.66(6) yes
S2 P2 C41 109.11(6) yes
C31 P2 C41 109.98(9) yes
S2 P2 C51 113.99(8) yes
C31 P2 C51 109.93(9) yes
C41 P2 C51 108.13(10) yes
Pd1 O11 C61 124.15(13) yes
Pd2 O12 C61 128.47(13) yes
Pd1 O21 C71 128.45(15) yes
Pd2 O22 C71 123.38(14) yes
P1 C1 C2 117.85(14) yes
P1 C1 C6 119.82(14) yes
C2 C1 C6 122.24(17) yes
C1 C2 Pd1 122.94(14) yes
C1 C2 C3 115.55(17) yes
Pd1 C2 C3 121.25(13) yes
C2 C3 C4 122.34(18) yes
C2 C3 H31 118.8 no
C4 C3 H31 118.8 no
C3 C4 C5 120.83(19) yes
C3 C4 H41 119.6 no
C5 C4 H41 119.6 no
C4 C5 C6 118.87(19) yes
C4 C5 H51 120.6 no
C6 C5 H51 120.6 no
C1 C6 C5 120.13(18) yes
C1 C6 H61 119.9 no
C5 C6 H61 119.9 no
P1 C11 C12 119.36(15) yes
P1 C11 C16 121.13(14) yes
C12 C11 C16 119.17(18) yes
C11 C12 C13 119.4(2) yes
C11 C12 H121 120.3 no
C13 C12 H121 120.3 no
C12 C13 C14 121.2(2) yes
C12 C13 H131 119.4 no
C14 C13 H131 119.4 no
C13 C14 C15 119.7(2) yes
C13 C14 H141 120.2 no
C15 C14 H141 120.2 no
C14 C15 C16 119.9(2) yes
C14 C15 H151 120.1 no
C16 C15 H151 120.1 no
C11 C16 C15 120.59(18) yes
C11 C16 H161 119.7 no
C15 C16 H161 119.7 no
P1 C21 C22 118.03(15) yes
P1 C21 C26 122.54(16) yes
C22 C21 C26 119.43(19) yes
C21 C22 C23 120.2(2) yes
C21 C22 H221 119.9 no
C23 C22 H221 119.9 no
C22 C23 C24 120.1(2) yes
C22 C23 H231 120.0 no
C24 C23 H231 120.0 no
C23 C24 C25 120.3(2) yes
C23 C24 H241 119.9 no
C25 C24 H241 119.9 no
C24 C25 C26 120.3(2) yes
C24 C25 H251 119.8 no
C26 C25 H251 119.8 no
C21 C26 C25 119.7(2) yes
C21 C26 H261 120.2 no
C25 C26 H261 120.2 no
P2 C31 C32 115.12(13) yes
P2 C31 C36 122.47(15) yes
C32 C31 C36 122.38(17) yes
C31 C32 Pd2 120.95(13) yes
C31 C32 C33 116.27(17) yes
Pd2 C32 C33 122.78(14) yes
C32 C33 C34 121.37(19) yes
C32 C33 H331 119.3 no
C34 C33 H331 119.3 no
C33 C34 C35 121.17(19) yes
C33 C34 H341 119.4 no
C35 C34 H341 119.4 no
C34 C35 C36 119.13(18) yes
C34 C35 H351 120.4 no
C36 C35 H351 120.4 no
C31 C36 C35 119.64(18) yes
C31 C36 H361 120.2 no
C35 C36 H361 120.2 no
P2 C41 C42 117.55(15) yes
P2 C41 C46 123.36(17) yes
C42 C41 C46 119.0(2) yes
C41 C42 C43 120.1(2) yes
C41 C42 H421 120.0 no
C43 C42 H421 120.0 no
C42 C43 C44 119.9(2) yes
C42 C43 H431 120.0 no
C44 C43 H431 120.0 no
C43 C44 C45 120.3(2) yes
C43 C44 H441 119.8 no
C45 C44 H441 119.8 no
C44 C45 C46 120.5(2) yes
C44 C45 H451 119.8 no
C46 C45 H451 119.8 no
C45 C46 C41 120.2(2) yes
C45 C46 H461 119.9 no
C41 C46 H461 119.9 no
P2 C51 C52 119.2(4) yes
P2 C51 C56 122.8(3) yes
C52 C51 C56 117.3(5) yes
P2 C51 C521 120.9(5) yes
P2 C51 C561 117.3(3) yes
C521 C51 C561 121.0(6) yes
C51 C52 C53 120.4(6) yes
C51 C52 H521 119.8 no
C53 C52 H521 119.8 no
C52 C53 C54 121.2(8) yes
C52 C53 H531 119.4 no
C54 C53 H531 119.4 no
C53 C54 C55 118.6(8) yes
C53 C54 H541 120.7 no
C55 C54 H541 120.7 no
C54 C55 C56 121.6(7) yes
C54 C55 H551 119.2 no
C56 C55 H551 119.2 no
C55 C56 C51 120.2(5) yes
C55 C56 H561 119.9 no
C51 C56 H561 119.9 no
O11 C61 O12 126.23(18) yes
O11 C61 C62 116.34(18) yes
O12 C61 C62 117.41(19) yes
C61 C62 H621 110.0(12) no
C61 C62 H622 110.4(12) no
H621 C62 H622 108.0(14) no
C61 C62 H623 111.2(12) no
H621 C62 H623 108.9(14) no
H622 C62 H623 108.2(14) no
O21 C71 O22 126.9(2) yes
O21 C71 C72 116.9(2) yes
O22 C71 C72 116.2(2) yes
C71 C72 H721 111.9(14) no
C71 C72 H722 107.8(14) no
H721 C72 H722 107.5(16) no
C71 C72 H723 110.4(14) no
H721 C72 H723 110.7(15) no
H722 C72 H723 108.4(16) no
C51 C521 C531 119.3(9) yes
C51 C521 H5211 120.3 no
C531 C521 H5211 120.4 no
C521 C531 C541 118.9(9) yes
C521 C531 H5311 120.6 no
C541 C531 H5311 120.6 no
C531 C541 C551 122.7(9) yes
C531 C541 H5411 118.6 no
C551 C541 H5411 118.7 no
C541 C551 C561 118.4(8) yes
C541 C551 H5511 120.8 no
C561 C551 H5511 120.8 no
C51 C561 C551 119.1(6) yes
C51 C561 H5611 120.4 no
C551 C561 H5611 120.4 no

loop_
_geom_bond_atom_site_label_1
_geom_bond_atom_site_label_2
_geom_bond_distance
_geom_bond_publ_flag
Pd1 Pd2 2.92983(19) yes
Pd1 S1 2.2977(6) yes
Pd1 O11 2.0745(15) yes
Pd1 O21 2.1456(15) yes
Pd1 C2 1.9801(18) yes
Pd2 S2 2.2936(5) yes
Pd2 O12 2.1372(13) yes
Pd2 O22 2.0661(15) yes
Pd2 C32 1.9827(17) yes
S1 P1 2.0084(7) yes
S2 P2 2.0020(7) yes
P1 C1 1.7815(18) yes
P1 C11 1.8077(19) yes
P1 C21 1.8111(19) yes
P2 C31 1.7810(19) yes
P2 C41 1.802(2) yes
P2 C51 1.805(2) yes
O11 C61 1.259(3) yes
O12 C61 1.245(2) yes
O21 C71 1.254(3) yes
O22 C71 1.253(3) yes
C1 C2 1.407(2) yes
C1 C6 1.402(3) yes
C2 C3 1.403(3) yes
C3 C4 1.385(3) yes
C3 H31 0.950 no
C4 C5 1.385(3) yes
C4 H41 0.950 no
C5 C6 1.380(3) yes
C5 H51 0.950 no
C6 H61 0.950 no
C11 C12 1.387(3) yes
C11 C16 1.393(3) yes
C12 C13 1.384(3) yes
C12 H121 0.950 no
C13 C14 1.380(4) yes
C13 H131 0.950 no
C14 C15 1.371(3) yes
C14 H141 0.950 no
C15 C16 1.389(3) yes
C15 H151 0.950 no
C16 H161 0.950 no
C21 C22 1.400(3) yes
C21 C26 1.396(3) yes
C22 C23 1.387(3) yes
C22 H221 0.950 no
C23 C24 1.382(4) yes
C23 H231 0.950 no
C24 C25 1.382(4) yes
C24 H241 0.950 no
C25 C26 1.393(3) yes
C25 H251 0.950 no
C26 H261 0.950 no
C31 C32 1.410(3) yes
C31 C36 1.401(2) yes
C32 C33 1.399(3) yes
C33 C34 1.390(3) yes
C33 H331 0.950 no
C34 C35 1.390(3) yes
C34 H341 0.950 no
C35 C36 1.379(3) yes
C35 H351 0.950 no
C36 H361 0.950 no
C41 C42 1.399(3) yes
C41 C46 1.383(3) yes
C42 C43 1.387(3) yes
C42 H421 0.950 no
C43 C44 1.378(4) yes
C43 H431 0.950 no
C44 C45 1.365(4) yes
C44 H441 0.950 no
C45 C46 1.388(4) yes
C45 H451 0.950 no
C46 H461 0.950 no
C51 C52 1.391(8) yes
C51 C56 1.384(6) yes
C51 C521 1.357(10) yes
C51 C561 1.447(6) yes
C52 C53 1.387(11) yes
C52 H521 0.950 no
C53 C54 1.361(12) yes
C53 H531 0.950 no
C54 C55 1.354(11) yes
C54 H541 0.950 no
C55 C56 1.393(8) yes
C55 H551 0.950 no
C56 H561 0.950 no
C61 C62 1.514(3) yes
C62 H621 0.931(16) no
C62 H622 0.942(16) no
C62 H623 0.965(16) no
C71 C72 1.514(3) yes
C72 H721 0.932(17) no
C72 H722 0.947(17) no
C72 H723 0.932(17) no
C521 C531 1.399(14) yes
C521 H5211 0.950 no
C531 C541 1.410(14) yes
C531 H5311 0.950 no
C541 C551 1.370(13) yes
C541 H5411 0.950 no
C551 C561 1.387(8) yes
C551 H5511 0.950 no
C561 H5611 0.950 no

loop_
_geom_contact_atom_site_label_1
_geom_contact_atom_site_label_2
_geom_contact_distance
_geom_contact_site_symmetry_2
_geom_contact_publ_flag
O11 C24 3.500(4) 2_676 no
O11 C25 3.525(3) 1_455 no
O12 C16 3.114(3) 1_455 no
O12 C15 3.257(3) 1_455 no
O21 C45 3.161(4) 1_565 no
C4 C521 3.50(1) 2_566 no
C14 C561 3.569(6) 2_667 no
C24 C53 3.45(1) 1_665 no
C24 C52 3.475(7) 1_665 no
C25 C53 3.47(1) 1_665 no
C25 C61 3.476(4) 1_655 no
C25 C62 3.579(3) 1_655 no
C55 C56 3.421(9) 2_567 no
C56 C56 3.54(1) 2_567 no

loop_
_geom_torsion_atom_site_label_1
_geom_torsion_atom_site_label_2
_geom_torsion_atom_site_label_3
_geom_torsion_atom_site_label_4
_geom_torsion
_geom_torsion_publ_flag
Pd1 Pd2 S2 P2 135.89(2) no
Pd1 Pd2 O12 C61 2.4(2) no
Pd1 Pd2 O22 C71 0.0(2) no
Pd1 Pd2 C32 C31 -122.4(2) no
Pd1 Pd2 C32 C33 57.8(2) no
Pd1 S1 P1 C1 -1.09(8) no
Pd1 S1 P1 C11 -119.06(6) no
Pd1 S1 P1 C21 117.64(7) no
Pd1 O11 C61 O12 3.8(3) no
Pd1 O11 C61 C62 -174.5(2) no
Pd1 O21 C71 O22 -1.6(3) no
Pd1 O21 C71 C72 176.9(2) no
Pd1 C2 C1 P1 -1.1(3) no
Pd1 C2 C1 C6 175.5(2) no
Pd1 C2 C3 C4 -173.5(2) no
Pd2 Pd1 S1 P1 102.26(3) no
Pd2 Pd1 O11 C61 -1.4(2) no
Pd2 Pd1 O21 C71 1.1(2) no
Pd2 Pd1 C2 C1 -109.3(2) no
Pd2 Pd1 C2 C3 64.6(2) no
Pd2 S2 P2 C31 -31.28(8) no
Pd2 S2 P2 C41 -149.49(6) no
Pd2 S2 P2 C51 89.54(8) no
Pd2 O12 C61 O11 -4.6(4) no
Pd2 O12 C61 C62 173.8(2) no
Pd2 O22 C71 O21 0.9(3) no
Pd2 O22 C71 C72 -177.6(2) no
Pd2 C32 C31 P2 4.2(2) no
Pd2 C32 C31 C36 -177.9(2) no
Pd2 C32 C33 C34 178.7(2) no
S1 Pd1 Pd2 S2 -99.48(2) no
S1 Pd1 Pd2 O12 174.28(5) no
S1 Pd1 Pd2 O22 82.49(5) no
S1 Pd1 Pd2 C32 -6.28(6) no
S1 Pd1 O11 C61 -158.4(2) no
S1 Pd1 O21 C71 -108.8(2) no
S1 Pd1 C2 C1 0.2(2) no
S1 Pd1 C2 C3 174.1(2) no
S1 P1 C1 C2 1.4(2) no
S1 P1 C1 C6 -175.2(2) no
S1 P1 C11 C12 21.8(1) no
S1 P1 C11 C16 -165.0(1) no
S1 P1 C21 C22 -82.3(2) no
S1 P1 C21 C26 97.7(2) no
S2 Pd2 Pd1 O11 85.89(5) no
S2 Pd2 Pd1 O21 177.60(5) no
S2 Pd2 Pd1 C2 -3.68(5) no
S2 Pd2 O12 C61 -96.5(2) no
S2 Pd2 C32 C31 -23.4(2) no
S2 Pd2 C32 C33 156.7(2) no
S2 P2 C31 C32 21.5(2) no
S2 P2 C31 C36 -156.4(2) no
S2 P2 C41 C42 55.9(2) no
S2 P2 C41 C46 -120.6(2) no
S2 P2 C51 C52 43.3(5) no
S2 P2 C51 C56 -126.8(4) no
S2 P2 C51 C521 22.6(6) no
S2 P2 C51 C561 -167.5(3) no
P1 S1 Pd1 O11 -101.9(2) no
P1 S1 Pd1 O21 177.83(6) no
P1 S1 Pd1 C2 0.59(7) no
P1 C1 C2 C3 -175.3(2) no
P1 C1 C6 C5 174.5(2) no
P1 C11 C12 C13 173.4(2) no
P1 C11 C16 C15 -173.2(1) no
P1 C21 C22 C23 180.0(2) no
P1 C21 C26 C25 178.3(2) no
P2 S2 Pd2 O12 -146.76(5) no
P2 S2 Pd2 C32 28.83(6) no
P2 C31 C32 C33 -176.0(2) no
P2 C31 C36 C35 177.1(2) no
P2 C41 C42 C43 -177.3(2) no
P2 C41 C46 C45 175.7(2) no
P2 C51 C52 C53 -179.4(7) no
P2 C51 C56 C55 178.5(5) no
P2 C51 C521 C52 90(2) no
P2 C51 C521 C531 177.6(8) no
P2 C51 C561 C551 -178.2(5) no
O11 Pd1 Pd2 O12 -0.35(7) no
O11 Pd1 Pd2 O22 -92.14(7) no
O11 Pd1 Pd2 C32 179.10(8) no
O11 Pd1 O21 C71 84.2(2) no
O11 Pd1 C2 C1 167.4(2) no
O11 Pd1 C2 C3 -18.7(2) no
O12 Pd2 Pd1 O21 91.36(7) no
O12 Pd2 Pd1 C2 -89.91(7) no
O12 Pd2 O22 C71 -77.6(2) no
O21 Pd1 Pd2 O22 -0.42(7) no
O21 Pd1 Pd2 C32 -89.19(8) no
O21 Pd1 O11 C61 -78.5(2) no
O22 Pd2 Pd1 C2 178.30(7) no
O22 Pd2 O12 C61 86.3(2) no
O22 Pd2 C32 C31 153.6(2) no
O22 Pd2 C32 C33 -26.2(2) no
C1 P1 C11 C12 -95.3(2) no
C1 P1 C11 C16 78.0(2) no
C1 P1 C21 C22 35.7(2) no
C1 P1 C21 C26 -144.2(2) no
C1 C2 C3 C4 0.8(3) no
C1 C6 C5 C4 0.5(4) no
C2 Pd1 Pd2 C32 89.53(8) no
C2 Pd1 O11 C61 98.9(2) no
C2 C1 P1 C11 121.9(2) no
C2 C1 P1 C21 -121.4(2) no
C2 C1 C6 C5 -1.9(4) no
C2 C3 C4 C5 -2.2(4) no
C3 C2 C1 C6 1.2(3) no
C3 C4 C5 C6 1.5(4) no
C6 C1 P1 C11 -54.7(2) no
C6 C1 P1 C21 62.0(2) no
C11 P1 C21 C22 152.3(2) no
C11 P1 C21 C26 -27.6(2) no
C11 C12 C13 C14 -1.1(3) no
C11 C16 C15 C14 1.0(3) no
C12 C11 P1 C21 148.4(1) no
C12 C11 C16 C15 0.0(2) no
C12 C13 C14 C15 2.2(3) no
C13 C12 C11 C16 0.0(3) no
C13 C14 C15 C16 -2.1(3) no
C16 C11 P1 C21 -38.4(2) no
C21 C22 C23 C24 1.6(4) no
C21 C26 C25 C24 1.8(4) no
C22 C21 C26 C25 -1.6(3) no
C22 C23 C24 C25 -1.4(4) no
C23 C22 C21 C26 -0.1(3) no
C23 C24 C25 C26 -0.3(4) no
C31 P2 C41 C42 -59.6(2) no
C31 P2 C41 C46 124.0(2) no
C31 P2 C51 C52 161.7(4) no
C31 P2 C51 C56 -8.4(4) no
C31 P2 C51 C521 140.9(6) no
C31 P2 C51 C561 -49.1(3) no
C31 C32 C33 C34 -1.1(3) no
C31 C36 C35 C34 -1.5(4) no
C32 Pd2 O22 C71 106.8(2) no
C32 C31 P2 C41 139.1(2) no
C32 C31 P2 C51 -101.9(2) no
C32 C31 C36 C35 -0.6(3) no
C32 C33 C34 C35 -0.9(4) no
C33 C32 C31 C36 1.9(3) no
C33 C34 C35 C36 2.3(4) no
C36 C31 P2 C41 -38.8(2) no
C36 C31 P2 C51 80.2(2) no
C41 P2 C51 C52 -78.2(4) no
C41 P2 C51 C56 111.7(4) no
C41 P2 C51 C521 -99.0(6) no
C41 P2 C51 C561 71.0(3) no
C41 C42 C43 C44 1.6(3) no
C41 C46 C45 C44 1.0(4) no
C42 C41 P2 C51 -179.6(2) no
C42 C41 C46 C45 -0.7(3) no
C42 C43 C44 C45 -1.3(4) no
C43 C42 C41 C46 -0.6(3) no
C43 C44 C45 C46 -0.0(4) no
C46 C41 P2 C51 3.9(2) no
C51 C52 C53 C54 6(1) no
C51 C56 C55 C54 -5(1) no
C51 C521 C531 C541 -5(2) no
C51 C561 C551 C541 6(1) no
C52 C51 C56 C55 8.2(9) no
C52 C53 C54 C55 -3(2) no
C53 C52 C51 C56 -9(1) no
C53 C54 C55 C56 3(2) no
C521 C51 C561 C551 -8.2(9) no
C521 C531 C541 C551 3(2) no
C531 C521 C51 C561 8(1) no
C531 C541 C551 C561 -3(2) no
